data_7013146
loop_
_publ_author_name
'Yip, Ka-Lai'
'Yu, Wing-Yiu'
'Chan, Pui-Ming'
'Zhu, Nian-Yong'
'Che, Chi-Ming'

_publ_section_title
;
 Nitrido-ruthenium(vi) and -osmium(vi) complexes of multianionic
 chelating (N, O) ligands. Reactions with nucleophiles, electrophiles
 and oxidizing agentsElectronic supplementary information (ESI)
 available: Fig. S1?S6. See http://www.rsc.org/suppdata/dt/b3/b304920p/
;
_journal_issue 18
_journal_name_full 'Dalton Transactions'
_journal_page_first 3556
_journal_paper_doi 10.1039/b304920p
_journal_year 2003
_chemical_formula_sum 'C66 H54 F6 N4 O5 P Ru2'
_chemical_formula_weight 1330.24
_chemical_name_systematic
;
?
;
_space_group_IT_number 14
_symmetry_cell_setting monoclinic
_symmetry_space_group_name_Hall '-P 2yn'
_symmetry_space_group_name_H-M 'P 1 21/n 1'
_atom_sites_solution_hydrogens geom
_atom_sites_solution_primary direct
_atom_sites_solution_secondary difmap
_audit_creation_method SHELXL
_cell_angle_alpha 90.00
_cell_angle_beta 107.100(1)
_cell_angle_gamma 90.00
_cell_formula_units_Z 4
_cell_length_a 17.8677(3)
_cell_length_b 19.0282(2)
_cell_length_c 18.8130(3)
_cell_measurement_reflns_used 7861
_cell_measurement_temperature 295(2)
_cell_volume 6113.48(16)
_computing_cell_refinement 'Siemens SAINT'
_computing_data_collection 'Siemens SMART'
_computing_data_reduction 'Siemens SAINT'
_computing_molecular_graphics 'Siemens SHELXTL'
_computing_publication_material 'Siemens SHELXTL'
_computing_structure_refinement 'SHELXL-93 (Sheldrick, 1993)'
_computing_structure_solution 'SHELXS-86 (Sheldrick, 1990)'
_diffrn_ambient_temperature 295(2)
_diffrn_measurement_device 'Siemens SMART CCD'
_diffrn_measurement_method '\w scans'
_diffrn_radiation_monochromator graphite
_diffrn_radiation_source 'fine-focus sealed tube'
_diffrn_radiation_type MoK\a
_diffrn_radiation_wavelength 0.71073
_diffrn_reflns_av_R_equivalents 0.0602
_diffrn_reflns_av_sigmaI/netI 0.0563
_diffrn_reflns_limit_h_max 22
_diffrn_reflns_limit_h_min -22
_diffrn_reflns_limit_k_max 23
_diffrn_reflns_limit_k_min -23
_diffrn_reflns_limit_l_max 23
_diffrn_reflns_limit_l_min -23
_diffrn_reflns_number 41573
_diffrn_reflns_theta_max 26.37
_diffrn_reflns_theta_min 1.38
_diffrn_standards_decay_% 0
_exptl_absorpt_coefficient_mu 0.591
_exptl_absorpt_correction_T_max 0.8945
_exptl_absorpt_correction_T_min 0.7831
_exptl_absorpt_correction_type sadabs
_exptl_crystal_colour orange
_exptl_crystal_density_diffrn 1.445
_exptl_crystal_density_meas ?
_exptl_crystal_description block
_exptl_crystal_F_000 2700
_exptl_crystal_size_max 0.20
_exptl_crystal_size_mid 0.12
_exptl_crystal_size_min 0.10
_refine_diff_density_max 0.732
_refine_diff_density_min -0.636
_refine_diff_density_rms 0.087
_refine_ls_extinction_coef 0.00011(8)
_refine_ls_extinction_expression Fc^*^=kFc[1+0.001xFc^2^\l^3^/sin(2\q)]^-1/4^
_refine_ls_extinction_method SHELXL
_refine_ls_goodness_of_fit_all 1.047
_refine_ls_goodness_of_fit_obs 1.090
_refine_ls_matrix_type full
_refine_ls_number_parameters 758
_refine_ls_number_reflns 12505
_refine_ls_number_restraints 0
_refine_ls_restrained_S_all 1.047
_refine_ls_restrained_S_obs 1.090
_refine_ls_R_factor_all 0.0799
_refine_ls_R_factor_obs 0.0465
_refine_ls_shift/esd_max -0.019
_refine_ls_shift/esd_mean 0.001
_refine_ls_structure_factor_coef Fsqd
_refine_ls_weighting_details 'w=1/[\s^2^(Fo^2^)+(0.0567P)^2^+7.3620P] where P=(Fo^2^+2Fc^2^)/3'
_refine_ls_weighting_scheme calc
_refine_ls_wR_factor_all 0.1288
_refine_ls_wR_factor_obs 0.1115
_reflns_number_observed 8828
_reflns_number_total 12505
_reflns_observed_criterion >2sigma(I)
_cod_data_source_file b304920p.txt
_cod_data_source_block ic5819
_cod_depositor_comments
;
The following automatic conversions were performed:
'_symmetry_cell_setting' value 'Monoclinic' changed to 'monoclinic'
according to '/home/saulius/struct/CIF-dictionaries/cif_core.dic'
dictionary named 'cif_core.dic' version 2.4.1 from 2010-06-29.

Automatic conversion script
Id: cif_fix_enum 1527 2010-12-29 10:47:43Z saulius 

The following automatic conversions were performed:

'_exptl_crystal_density_meas' value 'not_measured' was changed to '?'
- the value is perceived as not measured.

Automatic conversion script
Id: cif_fix_values 3008 2015-01-20 13:52:24Z robertas 

The following automatic conversions were performed:

'_refine_ls_weighting_scheme' value 'calc
w=1/[\s^2^(Fo^2^)+(0.0567P)^2^+7.3620P] where P=(Fo^2^+2Fc^2^)/3' was
changed to 'calc'. New tag '_refine_ls_weighting_details' was
created. The value of the new tag was set to
'w=1/[\s^2^(Fo^2^)+(0.0567P)^2^+7.3620P] where P=(Fo^2^+2Fc^2^)/3'.

Automatic conversion script
Id: cif_fix_values 3143 2015-03-26 13:38:13Z robertas 
;
_cod_original_cell_volume 6113.5(2)
_cod_original_sg_symbol_H-M P2(1)/n
_cod_database_code 7013146

loop_
_symmetry_equiv_pos_as_xyz
'x, y, z'
'-x+1/2, y+1/2, -z+1/2'
'-x, -y, -z'
'x-1/2, -y-1/2, z-1/2'

loop_
_atom_site_aniso_label
_atom_site_aniso_U_11
_atom_site_aniso_U_22
_atom_site_aniso_U_33
_atom_site_aniso_U_23
_atom_site_aniso_U_13
_atom_site_aniso_U_12
Ru1 0.0328(2) 0.0317(2) 0.0357(2) -0.00305(14) 0.00812(14) -0.00330(14)
Ru2 0.0332(2) 0.0285(2) 0.0297(2) -0.00005(13) 0.00720(13) -0.00315(14)
O1 0.044(2) 0.033(2) 0.0309(14) -0.0053(12) 0.0072(12) -0.0101(13)
O2 0.059(2) 0.038(2) 0.0312(15) -0.0029(12) 0.0058(14) -0.0024(14)
O3 0.044(2) 0.037(2) 0.047(2) -0.0078(13) 0.0200(14) -0.0089(13)
O4 0.042(2) 0.046(2) 0.0309(15) 0.0007(12) 0.0076(13) 0.0091(13)
O5 0.076(2) 0.028(2) 0.037(2) 0.0002(12) 0.021(2) -0.0024(15)
N1 0.039(2) 0.045(2) 0.057(2) -0.006(2) 0.010(2) 0.001(2)
N2 0.040(2) 0.056(3) 0.045(2) -0.004(2) 0.012(2) -0.006(2)
N3 0.035(2) 0.033(2) 0.048(2) -0.009(2) 0.010(2) -0.003(2)
N4 0.042(2) 0.035(2) 0.029(2) -0.0009(14) 0.0128(15) -0.003(2)
C1 0.043(2) 0.041(2) 0.031(2) -0.008(2) 0.008(2) -0.002(2)
C2 0.050(3) 0.040(3) 0.043(2) -0.010(2) 0.014(2) -0.004(2)
C3 0.043(3) 0.039(2) 0.048(3) -0.010(2) 0.013(2) -0.002(2)
C4 0.062(3) 0.053(3) 0.052(3) -0.020(2) 0.019(2) -0.016(3)
C5 0.070(4) 0.055(3) 0.077(4) -0.027(3) 0.023(3) -0.022(3)
C6 0.060(3) 0.043(3) 0.074(4) -0.012(3) 0.028(3) -0.014(2)
C7 0.042(2) 0.034(2) 0.058(3) -0.007(2) 0.016(2) -0.001(2)
C8 0.054(3) 0.035(2) 0.059(3) 0.000(2) 0.020(2) -0.006(2)
C9 0.036(2) 0.039(2) 0.049(3) -0.002(2) 0.015(2) -0.007(2)
C10 0.039(2) 0.049(3) 0.037(2) 0.000(2) 0.002(2) -0.004(2)
C11 0.089(4) 0.055(3) 0.064(3) -0.007(3) 0.033(3) -0.013(3)
C12 0.109(5) 0.050(3) 0.083(4) 0.003(3) 0.041(4) -0.013(3)
C13 0.073(4) 0.075(4) 0.063(4) 0.010(3) 0.019(3) -0.017(3)
C14 0.063(4) 0.089(5) 0.048(3) -0.001(3) 0.021(3) -0.014(3)
C15 0.059(3) 0.062(3) 0.047(3) -0.008(2) 0.014(2) -0.007(3)
C16 0.049(3) 0.050(3) 0.039(2) 0.002(2) 0.012(2) -0.006(2)
C17 0.073(4) 0.092(5) 0.052(3) -0.003(3) 0.020(3) 0.020(3)
C18 0.067(4) 0.123(6) 0.076(4) 0.017(4) 0.031(4) 0.033(4)
C19 0.052(4) 0.116(6) 0.087(5) 0.031(4) 0.014(3) 0.009(4)
C20 0.065(4) 0.091(5) 0.067(4) 0.011(4) -0.018(3) -0.015(4)
C21 0.059(3) 0.076(4) 0.053(3) -0.012(3) 0.006(3) -0.004(3)
C22 0.046(3) 0.039(3) 0.051(3) 0.000(2) 0.016(2) -0.009(2)
C23 0.054(4) 0.176(8) 0.051(3) 0.002(4) 0.018(3) -0.033(4)
C24 0.069(4) 0.173(8) 0.076(4) 0.007(5) 0.037(4) -0.038(5)
C25 0.082(4) 0.078(4) 0.054(3) 0.016(3) 0.028(3) 0.001(3)
C26 0.064(4) 0.083(4) 0.055(3) 0.019(3) 0.015(3) 0.006(3)
C27 0.046(3) 0.069(4) 0.058(3) 0.008(3) 0.018(2) 0.000(2)
C28 0.039(2) 0.054(3) 0.047(3) -0.004(2) 0.016(2) -0.003(2)
C29 0.057(3) 0.056(3) 0.094(4) 0.002(3) 0.022(3) 0.005(3)
C30 0.071(4) 0.078(5) 0.113(6) 0.014(4) 0.027(4) 0.019(4)
C31 0.064(4) 0.126(6) 0.067(4) -0.001(4) 0.020(3) 0.042(4)
C32 0.046(3) 0.150(7) 0.083(5) -0.049(5) 0.000(3) 0.014(4)
C33 0.049(3) 0.084(4) 0.094(4) -0.039(4) 0.014(3) 0.007(3)
C34 0.038(2) 0.038(2) 0.033(2) 0.003(2) 0.010(2) 0.001(2)
C35 0.042(2) 0.043(2) 0.035(2) 0.007(2) 0.013(2) 0.004(2)
C36 0.046(3) 0.044(3) 0.033(2) -0.001(2) 0.016(2) 0.001(2)
C37 0.086(4) 0.056(3) 0.034(3) 0.002(2) 0.005(2) 0.009(3)
C38 0.114(5) 0.059(4) 0.044(3) -0.014(3) 0.007(3) -0.008(3)
C39 0.099(4) 0.041(3) 0.040(3) -0.009(2) 0.021(3) -0.004(3)
C40 0.051(3) 0.037(2) 0.036(2) -0.004(2) 0.018(2) -0.004(2)
C41 0.055(3) 0.034(2) 0.043(2) -0.002(2) 0.018(2) 0.002(2)
C42 0.058(3) 0.028(2) 0.036(2) -0.001(2) 0.013(2) -0.001(2)
C43 0.033(2) 0.038(2) 0.051(3) 0.001(2) 0.005(2) 0.001(2)
C44 0.071(4) 0.045(3) 0.064(3) 0.012(3) 0.008(3) -0.002(3)
C45 0.095(5) 0.055(4) 0.104(5) 0.028(4) 0.014(4) -0.004(3)
C46 0.089(5) 0.043(4) 0.151(8) 0.004(4) 0.024(5) 0.000(3)
C47 0.095(5) 0.062(4) 0.113(6) -0.033(4) 0.027(4) -0.003(4)
C48 0.070(4) 0.047(3) 0.069(4) -0.003(3) 0.022(3) 0.004(3)
C49 0.038(2) 0.034(2) 0.043(2) 0.002(2) 0.009(2) 0.002(2)
C50 0.047(3) 0.062(3) 0.045(3) 0.010(2) 0.008(2) -0.004(2)
C51 0.051(3) 0.081(4) 0.054(3) 0.007(3) -0.002(3) -0.008(3)
C52 0.043(3) 0.080(4) 0.076(4) -0.002(3) 0.007(3) -0.010(3)
C53 0.052(3) 0.113(5) 0.065(4) 0.007(3) 0.023(3) -0.022(3)
C54 0.052(3) 0.097(4) 0.043(3) 0.010(3) 0.012(2) -0.012(3)
C55 0.054(3) 0.042(3) 0.039(2) 0.007(2) 0.020(2) 0.000(2)
C56 0.071(4) 0.050(3) 0.110(5) 0.012(3) 0.041(4) 0.004(3)
C57 0.065(5) 0.092(6) 0.170(8) 0.036(6) 0.045(5) 0.015(4)
C58 0.056(4) 0.120(7) 0.111(6) 0.022(5) 0.013(4) -0.020(4)
C59 0.080(4) 0.080(4) 0.062(4) -0.006(3) 0.019(3) -0.028(4)
C60 0.063(3) 0.053(3) 0.050(3) -0.004(2) 0.020(2) -0.008(3)
C61 0.054(3) 0.034(2) 0.043(2) 0.000(2) 0.010(2) -0.009(2)
C62 0.080(4) 0.046(3) 0.052(3) 0.003(2) 0.010(3) 0.010(3)
C63 0.083(4) 0.056(4) 0.081(4) 0.014(3) 0.011(3) 0.017(3)
C64 0.093(5) 0.066(4) 0.063(4) 0.021(3) -0.012(3) -0.001(4)
C65 0.126(6) 0.071(4) 0.041(3) 0.008(3) 0.004(3) 0.004(4)
C66 0.097(4) 0.052(3) 0.049(3) 0.006(2) 0.018(3) 0.011(3)
P 0.171(2) 0.122(2) 0.0679(12) -0.0163(12) 0.0491(14) 0.051(2)
F1 0.179(5) 0.156(5) 0.144(4) -0.063(4) 0.096(4) -0.003(4)
F2 0.172(5) 0.281(8) 0.093(3) -0.025(4) 0.058(3) 0.104(5)
F3 0.215(8) 0.431(15) 0.108(5) 0.064(7) 0.043(5) 0.087(9)
F4 0.304(12) 0.677(26) 0.131(6) 0.163(11) 0.114(7) 0.290(16)
F5 0.392(14) 0.133(6) 0.606(22) -0.134(10) 0.406(16) -0.081(8)
F6 0.288(12) 0.286(12) 0.529(21) -0.295(14) 0.197(13) -0.048(10)

loop_
_atom_site_label
_atom_site_type_symbol
_atom_site_fract_x
_atom_site_fract_y
_atom_site_fract_z
_atom_site_U_iso_or_equiv
_atom_site_thermal_displace_type
_atom_site_occupancy
_atom_site_calc_flag
_atom_site_refinement_flags
_atom_site_disorder_group
Ru1 Ru 0.19554(2) 0.90657(2) 0.35444(2) 0.03381(10) Uani 1 d . .
Ru2 Ru 0.24531(2) 1.04288(2) 0.50699(2) 0.03089(10) Uani 1 d . .
O1 O 0.2362(2) 0.99874(14) 0.40598(14) 0.0370(6) Uani 1 d . .
O2 O 0.1744(2) 0.97100(15) 0.2714(2) 0.0445(7) Uani 1 d . .
O3 O 0.1453(2) 0.89844(15) 0.4318(2) 0.0414(7) Uani 1 d . .
O4 O 0.3294(2) 0.9760(2) 0.54147(15) 0.0404(7) Uani 1 d . .
O5 O 0.2513(2) 1.12496(15) 0.4493(2) 0.0461(8) Uani 1 d . .
N1 N 0.2760(2) 0.8638(2) 0.3700(2) 0.0478(9) Uani 1 d . .
N2 N 0.1601(2) 1.0247(2) 0.5154(2) 0.0475(9) Uani 1 d . .
N3 N 0.1272(2) 0.8273(2) 0.2892(2) 0.0391(8) Uani 1 d . .
N4 N 0.2852(2) 1.0970(2) 0.6075(2) 0.0346(8) Uani 1 d . .
C1 C 0.1484(3) 0.9533(2) 0.1938(2) 0.0392(10) Uani 1 d . .
C2 C 0.1689(3) 0.8762(2) 0.1844(3) 0.0446(11) Uani 1 d . .
H2A H 0.1588(3) 0.8667(2) 0.1318(3) 0.054 Uiso 1 calc R .
H2B H 0.2246(3) 0.8697(2) 0.2079(3) 0.054 Uiso 1 calc R .
C3 C 0.1249(3) 0.8230(2) 0.2163(3) 0.0437(10) Uani 1 d . .
C4 C 0.0858(3) 0.7678(3) 0.1729(3) 0.0553(13) Uani 1 d . .
H4A H 0.0826(3) 0.7662(3) 0.1227(3) 0.066 Uiso 1 calc R .
C5 C 0.0518(3) 0.7155(3) 0.2031(3) 0.067(2) Uani 1 d . .
H5A H 0.0262(3) 0.6781(3) 0.1741(3) 0.081 Uiso 1 calc R .
C6 C 0.0566(3) 0.7196(3) 0.2777(3) 0.0572(13) Uani 1 d . .
H6A H 0.0347(3) 0.6842(3) 0.2993(3) 0.069 Uiso 1 calc R .
C7 C 0.0936(3) 0.7756(2) 0.3202(3) 0.0444(11) Uani 1 d . .
C8 C 0.0988(3) 0.7796(2) 0.4020(3) 0.0482(11) Uani 1 d . .
H8A H 0.1512(3) 0.7656(2) 0.4307(3) 0.058 Uiso 1 calc R .
H8B H 0.0626(3) 0.7456(2) 0.4118(3) 0.058 Uiso 1 calc R .
C9 C 0.0812(2) 0.8518(2) 0.4306(2) 0.0404(10) Uani 1 d . .
C10 C 0.1917(3) 1.0036(2) 0.1550(2) 0.0436(11) Uani 1 d . .
C11 C 0.1916(4) 1.0751(3) 0.1696(3) 0.067(2) Uani 1 d . .
H11A H 0.1659(4) 1.0915(3) 0.2028(3) 0.080 Uiso 1 calc R .
C12 C 0.2291(4) 1.1224(3) 0.1358(4) 0.078(2) Uani 1 d . .
H12A H 0.2282(4) 1.1700(3) 0.1467(4) 0.094 Uiso 1 calc R .
C13 C 0.2674(4) 1.1003(3) 0.0865(3) 0.071(2) Uani 1 d . .
H13A H 0.2918(4) 1.1326(3) 0.0636(3) 0.085 Uiso 1 calc R .
C14 C 0.2693(3) 1.0297(3) 0.0716(3) 0.066(2) Uani 1 d . .
H14A H 0.2957(3) 1.0139(3) 0.0388(3) 0.079 Uiso 1 calc R .
C15 C 0.2313(3) 0.9815(3) 0.1058(3) 0.0565(13) Uani 1 d . .
H15A H 0.2328(3) 0.9338(3) 0.0953(3) 0.068 Uiso 1 calc R .
C16 C 0.0589(3) 0.9669(2) 0.1622(2) 0.0462(11) Uani 1 d . .
C17 C 0.0177(3) 1.0046(3) 0.2007(3) 0.072(2) Uani 1 d . .
H17A H 0.0433(3) 1.0211(3) 0.2482(3) 0.087 Uiso 1 calc R .
C18 C -0.0621(4) 1.0184(4) 0.1692(4) 0.086(2) Uani 1 d . .
H18A H -0.0888(4) 1.0443(4) 0.1959(4) 0.104 Uiso 1 calc R .
C19 C -0.1015(4) 0.9944(4) 0.1001(4) 0.086(2) Uani 1 d . .
H19A H -0.1547(4) 1.0032(4) 0.0800(4) 0.104 Uiso 1 calc R .
C20 C -0.0616(4) 0.9573(4) 0.0609(4) 0.082(2) Uani 1 d . .
H20A H -0.0878(4) 0.9410(4) 0.0135(4) 0.099 Uiso 1 calc R .
C21 C 0.0187(3) 0.9434(3) 0.0914(3) 0.0648(15) Uani 1 d . .
H21A H 0.0452(3) 0.9181(3) 0.0640(3) 0.078 Uiso 1 calc R .
C22 C 0.0801(3) 0.8428(2) 0.5117(3) 0.0449(11) Uani 1 d . .
C23 C 0.0113(4) 0.8331(4) 0.5290(3) 0.093(2) Uani 1 d . .
H23A H -0.0357(4) 0.8332(4) 0.4909(3) 0.112 Uiso 1 calc R .
C24 C 0.0100(4) 0.8232(5) 0.6020(4) 0.102(3) Uani 1 d . .
H24A H -0.0375(4) 0.8166(5) 0.6120(4) 0.123 Uiso 1 calc R .
C25 C 0.0781(4) 0.8231(3) 0.6589(3) 0.069(2) Uani 1 d . .
H25A H 0.0773(4) 0.8173(3) 0.7077(3) 0.083 Uiso 1 calc R .
C26 C 0.1475(3) 0.8316(3) 0.6433(3) 0.068(2) Uani 1 d . .
H26A H 0.1944(3) 0.8311(3) 0.6815(3) 0.081 Uiso 1 calc R .
C27 C 0.1481(3) 0.8410(3) 0.5701(3) 0.0571(13) Uani 1 d . .
H27A H 0.1959(3) 0.8462(3) 0.5603(3) 0.068 Uiso 1 calc R .
C28 C 0.0044(3) 0.8852(3) 0.3838(3) 0.0459(11) Uani 1 d . .
C29 C -0.0053(3) 0.9572(3) 0.3899(4) 0.069(2) Uani 1 d . .
H29A H 0.0361(3) 0.9836(3) 0.4193(4) 0.083 Uiso 1 calc R .
C30 C -0.0742(4) 0.9905(4) 0.3538(4) 0.088(2) Uani 1 d . .
H30A H -0.0794(4) 1.0385(4) 0.3604(4) 0.105 Uiso 1 calc R .
C31 C -0.1341(4) 0.9541(4) 0.3092(4) 0.085(2) Uani 1 d . .
H31A H -0.1796(4) 0.9774(4) 0.2829(4) 0.103 Uiso 1 calc R .
C32 C -0.1284(4) 0.8831(5) 0.3023(4) 0.097(3) Uani 1 d . .
H32A H -0.1703(4) 0.8580(5) 0.2718(4) 0.116 Uiso 1 calc R .
C33 C -0.0583(3) 0.8470(4) 0.3418(4) 0.077(2) Uani 1 d . .
H33A H -0.0552(3) 0.7984(4) 0.3390(4) 0.093 Uiso 1 calc R .
C34 C 0.3636(2) 0.9511(2) 0.6161(2) 0.0363(9) Uani 1 d . .
C35 C 0.3185(3) 0.9819(2) 0.6666(2) 0.0395(10) Uani 1 d . .
H35A H 0.2644(3) 0.9668(2) 0.6487(2) 0.047 Uiso 1 calc R .
H35B H 0.3404(3) 0.9633(2) 0.7164(2) 0.047 Uiso 1 calc R .
C36 C 0.3207(3) 1.0606(2) 0.6702(2) 0.0399(10) Uani 1 d . .
C37 C 0.3528(3) 1.0956(3) 0.7365(3) 0.0615(14) Uani 1 d . .
H37A H 0.3772(3) 1.0706(3) 0.7795(3) 0.074 Uiso 1 calc R .
C38 C 0.3484(4) 1.1684(3) 0.7386(3) 0.076(2) Uani 1 d . .
H38A H 0.3723(4) 1.1926(3) 0.7823(3) 0.091 Uiso 1 calc R .
C39 C 0.3081(3) 1.2045(3) 0.6748(3) 0.0601(14) Uani 1 d . .
H39A H 0.3029(3) 1.2531(3) 0.6760(3) 0.072 Uiso 1 calc R .
C40 C 0.2754(3) 1.1679(2) 0.6092(2) 0.0400(10) Uani 1 d . .
C41 C 0.2257(3) 1.2044(2) 0.5408(2) 0.0432(10) Uani 1 d . .
H41A H 0.2226(3) 1.2540(2) 0.5518(2) 0.052 Uiso 1 calc R .
H41B H 0.1731(3) 1.1854(2) 0.5281(2) 0.052 Uiso 1 calc R .
C42 C 0.2571(3) 1.1970(2) 0.4727(2) 0.0408(10) Uani 1 d . .
C43 C 0.3575(2) 0.8704(2) 0.6136(3) 0.0424(10) Uani 1 d . .
C44 C 0.3539(3) 0.8311(3) 0.6743(3) 0.0625(14) Uani 1 d . .
H44A H 0.3564(3) 0.8533(3) 0.7190(3) 0.075 Uiso 1 calc R .
C45 C 0.3465(4) 0.7586(3) 0.6690(4) 0.088(2) Uani 1 d . .
H45A H 0.3428(4) 0.7331(3) 0.7100(4) 0.106 Uiso 1 calc R .
C46 C 0.3445(4) 0.7235(4) 0.6050(5) 0.097(2) Uani 1 d . .
H46A H 0.3403(4) 0.6748(4) 0.6026(5) 0.116 Uiso 1 calc R .
C47 C 0.3488(4) 0.7615(4) 0.5447(5) 0.091(2) Uani 1 d . .
H47A H 0.3472(4) 0.7385(4) 0.5007(5) 0.109 Uiso 1 calc R .
C48 C 0.3557(3) 0.8355(3) 0.5485(3) 0.0619(14) Uani 1 d . .
H48A H 0.3590(3) 0.8608(3) 0.5072(3) 0.074 Uiso 1 calc R .
C49 C 0.4509(2) 0.9718(2) 0.6429(2) 0.0388(10) Uani 1 d . .
C50 C 0.4939(3) 0.9656(3) 0.7172(3) 0.0529(12) Uani 1 d . .
H50A H 0.4688(3) 0.9508(3) 0.7515(3) 0.063 Uiso 1 calc R .
C51 C 0.5731(3) 0.9811(3) 0.7418(3) 0.0655(15) Uani 1 d . .
H51A H 0.6003(3) 0.9773(3) 0.7920(3) 0.079 Uiso 1 calc R .
C52 C 0.6114(3) 1.0020(3) 0.6919(3) 0.069(2) Uani 1 d . .
H52A H 0.6647(3) 1.0117(3) 0.7079(3) 0.082 Uiso 1 calc R .
C53 C 0.5701(3) 1.0084(4) 0.6181(3) 0.075(2) Uani 1 d . .
H53A H 0.5957(3) 1.0226(4) 0.5840(3) 0.090 Uiso 1 calc R .
C54 C 0.4903(3) 0.9937(3) 0.5938(3) 0.0644(15) Uani 1 d . .
H54A H 0.4630(3) 0.9989(3) 0.5437(3) 0.077 Uiso 1 calc R .
C55 C 0.3431(3) 1.2212(2) 0.4965(2) 0.0441(11) Uani 1 d . .
C56 C 0.4034(4) 1.1740(3) 0.5007(4) 0.074(2) Uani 1 d . .
H56A H 0.3922(4) 1.1280(3) 0.4843(4) 0.089 Uiso 1 calc R .
C57 C 0.4821(4) 1.1963(4) 0.5303(5) 0.107(3) Uani 1 d . .
H57A H 0.5229(4) 1.1649(4) 0.5337(5) 0.128 Uiso 1 calc R .
C58 C 0.4979(4) 1.2643(5) 0.5538(4) 0.098(2) Uani 1 d . .
H58A H 0.5496(4) 1.2784(5) 0.5737(4) 0.118 Uiso 1 calc R .
C59 C 0.4391(4) 1.3117(4) 0.5485(3) 0.074(2) Uani 1 d . .
H59A H 0.4509(4) 1.3579(4) 0.5639(3) 0.089 Uiso 1 calc R .
C60 C 0.3617(3) 1.2904(3) 0.5202(3) 0.0548(13) Uani 1 d . .
H60A H 0.3217(3) 1.3226(3) 0.5169(3) 0.066 Uiso 1 calc R .
C61 C 0.2074(3) 1.2391(2) 0.4050(2) 0.0443(11) Uani 1 d . .
C62 C 0.1625(3) 1.2967(3) 0.4106(3) 0.0614(14) Uani 1 d . .
H62A H 0.1630(3) 1.3130(3) 0.4574(3) 0.074 Uiso 1 calc R .
C63 C 0.1165(4) 1.3308(3) 0.3471(4) 0.076(2) Uani 1 d . .
H63A H 0.0863(4) 1.3692(3) 0.3522(4) 0.091 Uiso 1 calc R .
C64 C 0.1149(4) 1.3092(3) 0.2786(4) 0.081(2) Uani 1 d . .
H64A H 0.0830(4) 1.3315(3) 0.2366(4) 0.098 Uiso 1 calc R .
C65 C 0.1614(4) 1.2531(3) 0.2717(3) 0.084(2) Uani 1 d . .
H65A H 0.1615(4) 1.2382(3) 0.2247(3) 0.101 Uiso 1 calc R .
C66 C 0.2079(4) 1.2190(3) 0.3340(3) 0.067(2) Uani 1 d . .
H66A H 0.2398(4) 1.1821(3) 0.3284(3) 0.080 Uiso 1 calc R .
P P 0.1622(2) 0.40865(14) 0.61132(12) 0.1173(9) Uani 1 d . .
F1 F 0.2282(3) 0.3917(3) 0.5746(3) 0.149(2) Uani 1 d . .
F2 F 0.0980(4) 0.4264(4) 0.6495(3) 0.178(3) Uani 1 d . .
F3 F 0.1094(5) 0.4313(6) 0.5386(4) 0.252(5) Uani 1 d . .
F4 F 0.2168(7) 0.3879(10) 0.6845(5) 0.360(10) Uani 1 d . .
F5 F 0.1306(7) 0.3371(4) 0.5938(9) 0.322(8) Uani 1 d . .
F6 F 0.1959(6) 0.4807(6) 0.6294(9) 0.351(8) Uani 1 d . .

loop_
_atom_type_symbol
_atom_type_description
_atom_type_scat_dispersion_real
_atom_type_scat_dispersion_imag
_atom_type_scat_source
C C 0.0033 0.0016 'International Tables Vol C Tables 4.2.6.8 and 6.1.1.4'
H H 0.0000 0.0000 'International Tables Vol C Tables 4.2.6.8 and 6.1.1.4'
N N 0.0061 0.0033 'International Tables Vol C Tables 4.2.6.8 and 6.1.1.4'
O O 0.0106 0.0060 'International Tables Vol C Tables 4.2.6.8 and 6.1.1.4'
F F 0.0171 0.0103 'International Tables Vol C Tables 4.2.6.8 and 6.1.1.4'
P P 0.1023 0.0942 'International Tables Vol C Tables 4.2.6.8 and 6.1.1.4'
Ru Ru -1.2594 0.8363 'International Tables Vol C Tables 4.2.6.8 and 6.1.1.4'

loop_
_geom_angle_atom_site_label_1
_geom_angle_atom_site_label_2
_geom_angle_atom_site_label_3
_geom_angle
_geom_angle_site_symmetry_1
_geom_angle_site_symmetry_3
_geom_angle_publ_flag
N1 Ru1 O3 114.4(2) . . ?
N1 Ru1 O2 114.9(2) . . ?
O3 Ru1 O2 129.59(13) . . ?
N1 Ru1 O1 100.1(2) . . ?
O3 Ru1 O1 83.65(11) . . ?
O2 Ru1 O1 78.23(11) . . ?
N1 Ru1 N3 94.5(2) . . ?
O3 Ru1 N3 93.66(13) . . ?
O2 Ru1 N3 92.37(13) . . ?
O1 Ru1 N3 164.94(12) . . ?
N2 Ru2 O5 116.1(2) . . ?
N2 Ru2 O4 119.3(2) . . ?
O5 Ru2 O4 123.94(14) . . ?
N2 Ru2 O1 100.6(2) . . ?
O5 Ru2 O1 79.11(11) . . ?
O4 Ru2 O1 83.27(11) . . ?
N2 Ru2 N4 95.6(2) . . ?
O5 Ru2 N4 92.87(12) . . ?
O4 Ru2 N4 89.78(13) . . ?
O1 Ru2 N4 163.79(12) . . ?
Ru1 O1 Ru2 136.01(14) . . ?
C1 O2 Ru1 126.9(3) . . ?
C9 O3 Ru1 125.5(2) . . ?
C34 O4 Ru2 127.7(2) . . ?
C42 O5 Ru2 127.9(2) . . ?
C3 N3 C7 120.0(4) . . ?
C3 N3 Ru1 118.2(3) . . ?
C7 N3 Ru1 121.3(3) . . ?
C36 N4 C40 121.0(4) . . ?
C36 N4 Ru2 119.1(3) . . ?
C40 N4 Ru2 119.9(3) . . ?
O2 C1 C2 109.0(3) . . ?
O2 C1 C10 106.1(3) . . ?
C2 C1 C10 111.6(4) . . ?
O2 C1 C16 109.8(3) . . ?
C2 C1 C16 111.7(4) . . ?
C10 C1 C16 108.5(3) . . ?
C3 C2 C1 115.1(4) . . ?
N3 C3 C4 119.9(4) . . ?
N3 C3 C2 119.6(4) . . ?
C4 C3 C2 120.3(4) . . ?
C5 C4 C3 120.8(5) . . ?
C4 C5 C6 118.5(5) . . ?
C7 C6 C5 120.6(5) . . ?
N3 C7 C6 120.2(4) . . ?
N3 C7 C8 119.5(4) . . ?
C6 C7 C8 120.3(4) . . ?
C7 C8 C9 116.2(4) . . ?
O3 C9 C28 109.0(4) . . ?
O3 C9 C8 108.1(3) . . ?
C28 C9 C8 114.2(4) . . ?
O3 C9 C22 107.1(3) . . ?
C28 C9 C22 110.2(4) . . ?
C8 C9 C22 108.1(4) . . ?
C15 C10 C11 117.5(5) . . ?
C15 C10 C1 123.6(4) . . ?
C11 C10 C1 119.0(4) . . ?
C12 C11 C10 121.1(5) . . ?
C13 C12 C11 121.2(6) . . ?
C12 C13 C14 119.0(5) . . ?
C13 C14 C15 120.0(5) . . ?
C10 C15 C14 121.2(5) . . ?
C17 C16 C21 117.8(5) . . ?
C17 C16 C1 122.3(4) . . ?
C21 C16 C1 119.8(4) . . ?
C16 C17 C18 120.8(6) . . ?
C19 C18 C17 121.1(6) . . ?
C18 C19 C20 119.0(6) . . ?
C19 C20 C21 120.6(6) . . ?
C16 C21 C20 120.7(6) . . ?
C23 C22 C27 116.6(5) . . ?
C23 C22 C9 121.4(4) . . ?
C27 C22 C9 121.9(4) . . ?
C22 C23 C24 121.8(6) . . ?
C25 C24 C23 120.2(6) . . ?
C24 C25 C26 119.2(5) . . ?
C25 C26 C27 120.0(5) . . ?
C22 C27 C26 122.0(5) . . ?
C33 C28 C29 117.9(5) . . ?
C33 C28 C9 123.5(5) . . ?
C29 C28 C9 118.3(4) . . ?
C30 C29 C28 121.9(6) . . ?
C31 C30 C29 120.4(7) . . ?
C30 C31 C32 120.1(6) . . ?
C31 C32 C33 120.3(6) . . ?
C28 C33 C32 119.2(6) . . ?
O4 C34 C35 109.3(3) . . ?
O4 C34 C43 107.0(3) . . ?
C35 C34 C43 110.9(3) . . ?
O4 C34 C49 109.5(3) . . ?
C35 C34 C49 111.4(3) . . ?
C43 C34 C49 108.7(3) . . ?
C36 C35 C34 113.6(3) . . ?
N4 C36 C37 120.3(4) . . ?
N4 C36 C35 118.1(4) . . ?
C37 C36 C35 121.5(4) . . ?
C36 C37 C38 119.7(5) . . ?
C39 C38 C37 119.3(5) . . ?
C38 C39 C40 119.8(5) . . ?
N4 C40 C39 119.7(4) . . ?
N4 C40 C41 119.1(4) . . ?
C39 C40 C41 121.2(4) . . ?
C40 C41 C42 113.6(4) . . ?
O5 C42 C55 110.5(4) . . ?
O5 C42 C61 105.7(3) . . ?
C55 C42 C61 111.5(3) . . ?
O5 C42 C41 109.3(3) . . ?
C55 C42 C41 107.8(3) . . ?
C61 C42 C41 112.0(4) . . ?
C44 C43 C48 118.4(5) . . ?
C44 C43 C34 122.3(4) . . ?
C48 C43 C34 119.3(4) . . ?
C43 C44 C45 120.4(6) . . ?
C46 C45 C44 121.8(7) . . ?
C47 C46 C45 118.6(6) . . ?
C46 C47 C48 120.7(7) . . ?
C43 C48 C47 120.1(6) . . ?
C54 C49 C50 117.4(4) . . ?
C54 C49 C34 121.6(4) . . ?
C50 C49 C34 121.0(4) . . ?
C51 C50 C49 121.8(5) . . ?
C52 C51 C50 119.9(5) . . ?
C51 C52 C53 119.4(5) . . ?
C52 C53 C54 120.5(5) . . ?
C49 C54 C53 121.1(5) . . ?
C56 C55 C60 119.0(5) . . ?
C56 C55 C42 121.0(4) . . ?
C60 C55 C42 119.8(4) . . ?
C55 C56 C57 119.5(6) . . ?
C58 C57 C56 119.8(7) . . ?
C59 C58 C57 121.3(6) . . ?
C58 C59 C60 119.5(6) . . ?
C59 C60 C55 120.9(5) . . ?
C62 C61 C66 117.4(5) . . ?
C62 C61 C42 123.7(4) . . ?
C66 C61 C42 119.0(4) . . ?
C61 C62 C63 120.8(5) . . ?
C64 C63 C62 121.3(6) . . ?
C63 C64 C65 118.8(5) . . ?
C64 C65 C66 120.8(6) . . ?
C65 C66 C61 120.8(6) . . ?
F5 P F3 88.0(7) . . ?
F5 P F4 93.8(8) . . ?
F3 P F4 178.1(9) . . ?
F5 P F6 178.9(7) . . ?
F3 P F6 92.7(8) . . ?
F4 P F6 85.5(8) . . ?
F5 P F2 91.0(4) . . ?
F3 P F2 90.5(4) . . ?
F4 P F2 90.1(4) . . ?
F6 P F2 89.9(5) . . ?
F5 P F1 90.0(3) . . ?
F3 P F1 90.6(4) . . ?
F4 P F1 88.8(4) . . ?
F6 P F1 89.1(4) . . ?
F2 P F1 178.6(4) . . ?

loop_
_geom_bond_atom_site_label_1
_geom_bond_atom_site_label_2
_geom_bond_distance
_geom_bond_site_symmetry_2
_geom_bond_publ_flag
Ru1 N1 1.603(4) . ?
Ru1 O3 1.928(3) . ?
Ru1 O2 1.934(3) . ?
Ru1 O1 2.032(3) . ?
Ru1 N3 2.096(3) . ?
Ru2 N2 1.613(4) . ?
Ru2 O5 1.923(3) . ?
Ru2 O4 1.930(3) . ?
Ru2 O1 2.040(3) . ?
Ru2 N4 2.086(3) . ?
O2 C1 1.435(5) . ?
O3 C9 1.445(5) . ?
O4 C34 1.437(5) . ?
O5 C42 1.435(5) . ?
N3 C3 1.362(6) . ?
N3 C7 1.369(6) . ?
N4 C36 1.354(5) . ?
N4 C40 1.362(5) . ?
C1 C2 1.533(6) . ?
C1 C10 1.544(6) . ?
C1 C16 1.555(6) . ?
C2 C3 1.511(6) . ?
C3 C4 1.386(6) . ?
C4 C5 1.374(7) . ?
C5 C6 1.381(7) . ?
C6 C7 1.380(6) . ?
C7 C8 1.516(6) . ?
C8 C9 1.540(6) . ?
C9 C28 1.533(6) . ?
C9 C22 1.541(6) . ?
C10 C15 1.385(7) . ?
C10 C11 1.389(7) . ?
C11 C12 1.383(8) . ?
C12 C13 1.370(8) . ?
C13 C14 1.375(8) . ?
C14 C15 1.407(7) . ?
C16 C17 1.376(7) . ?
C16 C21 1.388(7) . ?
C17 C18 1.400(8) . ?
C18 C19 1.361(9) . ?
C19 C20 1.364(9) . ?
C20 C21 1.405(8) . ?
C22 C23 1.374(7) . ?
C22 C27 1.379(7) . ?
C23 C24 1.393(8) . ?
C24 C25 1.365(8) . ?
C25 C26 1.365(8) . ?
C26 C27 1.391(7) . ?
C28 C33 1.374(7) . ?
C28 C29 1.390(7) . ?
C29 C30 1.374(8) . ?
C30 C31 1.342(9) . ?
C31 C32 1.364(10) . ?
C32 C33 1.430(9) . ?
C34 C35 1.531(6) . ?
C34 C43 1.538(6) . ?
C34 C49 1.543(6) . ?
C35 C36 1.498(6) . ?
C36 C37 1.381(6) . ?
C37 C38 1.388(7) . ?
C38 C39 1.386(7) . ?
C39 C40 1.387(6) . ?
C40 C41 1.503(6) . ?
C41 C42 1.547(6) . ?
C42 C55 1.540(6) . ?
C42 C61 1.545(6) . ?
C43 C44 1.384(7) . ?
C43 C48 1.385(7) . ?
C44 C45 1.386(8) . ?
C45 C46 1.368(10) . ?
C46 C47 1.367(10) . ?
C47 C48 1.413(8) . ?
C49 C54 1.380(6) . ?
C49 C50 1.388(6) . ?
C50 C51 1.385(7) . ?
C51 C52 1.373(8) . ?
C52 C53 1.373(8) . ?
C53 C54 1.393(7) . ?
C55 C56 1.386(7) . ?
C55 C60 1.399(7) . ?
C56 C57 1.417(9) . ?
C57 C58 1.369(11) . ?
C58 C59 1.366(10) . ?
C59 C60 1.388(8) . ?
C61 C62 1.380(7) . ?
C61 C66 1.392(7) . ?
C62 C63 1.396(7) . ?
C63 C64 1.344(9) . ?
C64 C65 1.381(9) . ?
C65 C66 1.383(7) . ?
P F5 1.474(7) . ?
P F3 1.479(7) . ?
P F4 1.488(8) . ?
P F6 1.496(10) . ?
P F2 1.558(5) . ?
P F1 1.567(5) . ?
